data_4078285
loop_
_publ_author_name
'Tauchman, Ji\<r\'i'
'Therrien, Bruno'
'S\"uss-Fink, Georg'
'\<St\<epni\<cka, Petr'

_publ_section_title
;
 Heterodinuclear Arene Ruthenium Complexes Containing a Glycine-Derived
 Phosphinoferrocene Carboxamide: Synthesis, Molecular Structure,
 Electrochemistry, and Catalytic Oxidation Activity in Aqueous Media
;
_journal_issue 10
_journal_name_full Organometallics
_journal_page_first 3985
_journal_paper_doi 10.1021/om3002087
_journal_volume 31
_journal_year 2012
_chemical_formula_moiety 'C36 H36 Cl2 Fe N O3 P Ru, 2 C H4 O'
_chemical_formula_sum 'C38 H44 Cl2 Fe N O5 P Ru'
_chemical_formula_weight 853.53
_chemical_name_systematic
; 
 ? 
;
_space_group_IT_number 14
_symmetry_cell_setting monoclinic
_symmetry_Int_Tables_number 14
_symmetry_space_group_name_Hall '-P 2yn'
_symmetry_space_group_name_H-M 'P 1 21/n 1'
_atom_sites_solution_hydrogens geom
_atom_sites_solution_primary direct
_atom_sites_solution_secondary difmap
_audit_creation_method SHELXL-97
_cell_angle_alpha 90.00
_cell_angle_beta 98.452(3)
_cell_angle_gamma 90.00
_cell_formula_units_Z 4
_cell_length_a 14.1705(6)
_cell_length_b 12.5822(4)
_cell_length_c 21.6166(8)
_cell_measurement_reflns_used 8000
_cell_measurement_temperature 173(2)
_cell_measurement_theta_max 26.35
_cell_measurement_theta_min 2.05
_cell_volume 3812.3(2)
_computing_cell_refinement 'CELL (Stoe IPDS Software, 2000)'
_computing_data_collection 'EXPOSE (Stoe IPDS Software, 2000)'
_computing_data_reduction 'INTEGRATE (Stoe IPDS Software, 2000)'
_computing_molecular_graphics 'ORTEP (Farrugia, 1997)'
_computing_publication_material 'SHELXL-97 (Sheldrick, 1997)'
_computing_structure_refinement 'SHELXL-97 (Sheldrick, 1997)'
_computing_structure_solution 'SHELXS-97 (Sheldrick, 1990)'
_diffrn_ambient_temperature 173(2)
_diffrn_detector_area_resol_mean 0.81\%A
_diffrn_measured_fraction_theta_full 0.997
_diffrn_measured_fraction_theta_max 0.997
_diffrn_measurement_device_type 'STOE IPDS'
_diffrn_measurement_method 'phi oscillation'
_diffrn_radiation_monochromator graphite
_diffrn_radiation_source 'fine-focus sealed tube'
_diffrn_radiation_type MoK\a
_diffrn_radiation_wavelength 0.71073
_diffrn_reflns_av_R_equivalents 0.1326
_diffrn_reflns_av_sigmaI/netI 0.0828
_diffrn_reflns_limit_h_max 19
_diffrn_reflns_limit_h_min -19
_diffrn_reflns_limit_k_max 17
_diffrn_reflns_limit_k_min -16
_diffrn_reflns_limit_l_max 29
_diffrn_reflns_limit_l_min -29
_diffrn_reflns_number 72774
_diffrn_reflns_theta_full 29.20
_diffrn_reflns_theta_max 29.20
_diffrn_reflns_theta_min 1.62
_diffrn_standards_decay_% 0
_diffrn_standards_interval_time 0
_diffrn_standards_number 0
_exptl_absorpt_coefficient_mu 1.001
_exptl_absorpt_correction_type none
_exptl_crystal_colour red
_exptl_crystal_density_diffrn 1.487
_exptl_crystal_density_method 'not measured'
_exptl_crystal_description block
_exptl_crystal_F_000 1752
_exptl_crystal_size_max 0.21
_exptl_crystal_size_mid 0.18
_exptl_crystal_size_min 0.17
_refine_diff_density_max 0.589
_refine_diff_density_min -1.150
_refine_diff_density_rms 0.112
_refine_ls_extinction_method none
_refine_ls_goodness_of_fit_ref 1.354
_refine_ls_hydrogen_treatment constr
_refine_ls_matrix_type full
_refine_ls_number_parameters 448
_refine_ls_number_reflns 10309
_refine_ls_number_restraints 0
_refine_ls_restrained_S_all 1.354
_refine_ls_R_factor_all 0.1421
_refine_ls_R_factor_gt 0.1136
_refine_ls_shift/su_max 0.000
_refine_ls_shift/su_mean 0.000
_refine_ls_structure_factor_coef Fsqd
_refine_ls_weighting_details 'calc w=1/[\s^2^(Fo^2^)+(0.0109P)^2^+10.8826P] where P=(Fo^2^+2Fc^2^)/3'
_refine_ls_weighting_scheme calc
_refine_ls_wR_factor_gt 0.1219
_refine_ls_wR_factor_ref 0.1299
_reflns_number_gt 8603
_reflns_number_total 10309
_reflns_threshold_expression >2sigma(I)
_cod_data_source_file om3002087_si_002.cif
_cod_data_source_block d:complex4b
_cod_depositor_comments
;
The following automatic conversions were performed:
'_atom_site_symetry_multiplicity' tag replaced with
'_atom_site_symmetry_multiplicity'.

Automatic conversion script
Id: cif_correct_tags 1440 2010-10-19 06:21:57Z saulius 

The following automatic conversions were performed:

'_symmetry_cell_setting' value 'Monoclinic' changed to 'monoclinic'
according to /home/saulius/struct/CIF-dictionaries/cif_core.dic
dictionary named 'cif_core.dic' version 2.4.1 from 2010-06-29.

Automatic conversion script
Id: cif_fix_values 1715 2011-07-08 13:25:40Z adriana 
;
_cod_original_sg_symbol_H-M 'P 21/n'
_cod_database_code 4078285

loop_
_symmetry_equiv_pos_as_xyz
'x, y, z'
'-x+1/2, y+1/2, -z+1/2'
'-x, -y, -z'
'x-1/2, -y-1/2, z-1/2'

loop_
_atom_site_label
_atom_site_type_symbol
_atom_site_fract_x
_atom_site_fract_y
_atom_site_fract_z
_atom_site_U_iso_or_equiv
_atom_site_adp_type
_atom_site_occupancy
_atom_site_symmetry_multiplicity
_atom_site_calc_flag
_atom_site_refinement_flags
C1 C 0.2022(6) 1.2180(7) 0.1533(4) 0.059(2) Uani 1 1 d .
H1A H 0.2426 1.2765 0.1460 0.088 Uiso 1 1 calc R
H1B H 0.2323 1.1772 0.1883 0.088 Uiso 1 1 calc R
H1C H 0.1421 1.2446 0.1621 0.088 Uiso 1 1 calc R
C2 C 0.1403(4) 1.1946(5) 0.0465(3) 0.0348(15) Uani 1 1 d .
C3 C 0.1183(4) 1.1181(5) -0.0065(3) 0.0359(16) Uani 1 1 d .
H3A H 0.0573 1.0849 -0.0035 0.043 Uiso 1 1 calc R
H3B H 0.1110 1.1581 -0.0453 0.043 Uiso 1 1 calc R
C4 C 0.1798(4) 0.9371(5) 0.0132(3) 0.0255(12) Uani 1 1 d .
C5 C 0.2563(4) 0.8607(5) 0.0058(3) 0.0231(12) Uani 1 1 d .
C6 C 0.2683(4) 0.7592(4) 0.0361(3) 0.0291(13) Uani 1 1 d .
H6 H 0.2281 0.7294 0.0618 0.035 Uiso 1 1 calc R
C7 C 0.3521(4) 0.7128(5) 0.0201(3) 0.0327(14) Uani 1 1 d .
H7 H 0.3768 0.6470 0.0337 0.039 Uiso 1 1 calc R
C8 C 0.3924(5) 0.7832(5) -0.0200(3) 0.0342(14) Uani 1 1 d .
H8 H 0.4478 0.7714 -0.0373 0.041 Uiso 1 1 calc R
C9 C 0.3338(4) 0.8744(5) -0.0293(3) 0.0282(13) Uani 1 1 d .
H9 H 0.3438 0.9330 -0.0538 0.034 Uiso 1 1 calc R
C10 C 0.4926(4) 0.8420(4) 0.1370(3) 0.0237(12) Uani 1 1 d .
C11 C 0.4053(4) 0.8694(5) 0.1584(3) 0.0287(14) Uani 1 1 d .
H11 H 0.3747 0.8295 0.1858 0.034 Uiso 1 1 calc R
C12 C 0.3728(5) 0.9680(5) 0.1309(3) 0.0348(16) Uani 1 1 d .
H12 H 0.3177 1.0040 0.1374 0.042 Uiso 1 1 calc R
C13 C 0.4389(5) 1.0017(5) 0.0921(3) 0.0335(15) Uani 1 1 d .
H13 H 0.4347 1.0638 0.0685 0.040 Uiso 1 1 calc R
C14 C 0.5128(4) 0.9252(4) 0.0950(3) 0.0261(13) Uani 1 1 d .
H14 H 0.5650 0.9281 0.0736 0.031 Uiso 1 1 calc R
C15 C 0.5697(4) 0.7375(5) 0.2498(2) 0.0219(11) Uani 1 1 d .
C16 C 0.5808(4) 0.6448(5) 0.2859(3) 0.0281(13) Uani 1 1 d .
H16 H 0.5846 0.5793 0.2665 0.034 Uiso 1 1 calc R
C17 C 0.5863(5) 0.6497(6) 0.3506(3) 0.0348(15) Uani 1 1 d .
H17 H 0.5947 0.5877 0.3742 0.042 Uiso 1 1 calc R
C18 C 0.5794(4) 0.7459(6) 0.3798(3) 0.0366(16) Uani 1 1 d .
H18 H 0.5822 0.7488 0.4230 0.044 Uiso 1 1 calc R
C19 C 0.5682(4) 0.8383(5) 0.3449(3) 0.0324(15) Uani 1 1 d .
H19 H 0.5634 0.9032 0.3648 0.039 Uiso 1 1 calc R
C20 C 0.5641(4) 0.8354(5) 0.2799(3) 0.0239(12) Uani 1 1 d .
H20 H 0.5578 0.8980 0.2568 0.029 Uiso 1 1 calc R
C21 C 0.4998(4) 0.6124(4) 0.1425(2) 0.0201(11) Uani 1 1 d .
C22 C 0.4155(4) 0.5896(5) 0.1674(3) 0.0289(13) Uani 1 1 d .
H22 H 0.3973 0.6330 0.1984 0.035 Uiso 1 1 calc R
C23 C 0.3596(5) 0.5029(5) 0.1460(3) 0.0328(14) Uani 1 1 d .
H23 H 0.3044 0.4879 0.1630 0.039 Uiso 1 1 calc R
C24 C 0.3858(4) 0.4384(5) 0.0993(3) 0.0298(13) Uani 1 1 d .
H24 H 0.3477 0.3807 0.0848 0.036 Uiso 1 1 calc R
C25 C 0.4683(4) 0.4593(5) 0.0741(3) 0.0265(13) Uani 1 1 d .
H25 H 0.4863 0.4154 0.0432 0.032 Uiso 1 1 calc R
C26 C 0.5245(4) 0.5474(4) 0.0955(2) 0.0207(11) Uani 1 1 d .
H26 H 0.5792 0.5624 0.0780 0.025 Uiso 1 1 calc R
C27 C 0.8522(4) 0.7000(4) 0.2178(2) 0.0192(11) Uani 1 1 d .
C28 C 0.8888(4) 0.7119(5) 0.1598(3) 0.0243(12) Uani 1 1 d .
H28 H 0.9347 0.7634 0.1562 0.029 Uiso 1 1 calc R
C29 C 0.8563(4) 0.6471(5) 0.1090(3) 0.0245(12) Uani 1 1 d .
H29 H 0.8812 0.6559 0.0719 0.029 Uiso 1 1 calc R
C30 C 0.7856(4) 0.5676(4) 0.1127(3) 0.0259(13) Uani 1 1 d .
C31 C 0.7512(4) 0.5563(4) 0.1697(3) 0.0241(12) Uani 1 1 d .
H31 H 0.7056 0.5043 0.1733 0.029 Uiso 1 1 calc R
C32 C 0.7829(4) 0.6203(4) 0.2218(3) 0.0217(11) Uani 1 1 d .
H32 H 0.7584 0.6104 0.2590 0.026 Uiso 1 1 calc R
C33 C 0.8928(4) 0.7671(5) 0.2734(2) 0.0264(12) Uani 1 1 d .
H33 H 0.9051 0.8383 0.2581 0.032 Uiso 1 1 calc R
C34 C 0.9882(4) 0.7189(7) 0.3018(3) 0.0462(18) Uani 1 1 d .
H34A H 0.9780 0.6488 0.3170 0.069 Uiso 1 1 calc R
H34B H 1.0171 0.7627 0.3357 0.069 Uiso 1 1 calc R
H34C H 1.0295 0.7150 0.2704 0.069 Uiso 1 1 calc R
C35 C 0.8262(4) 0.7785(6) 0.3223(3) 0.0358(14) Uani 1 1 d .
H35A H 0.7663 0.8074 0.3030 0.054 Uiso 1 1 calc R
H35B H 0.8544 0.8253 0.3549 0.054 Uiso 1 1 calc R
H35C H 0.8158 0.7100 0.3397 0.054 Uiso 1 1 calc R
C36 C 0.7540(5) 0.4986(5) 0.0562(3) 0.0337(14) Uani 1 1 d .
H36A H 0.8066 0.4559 0.0475 0.051 Uiso 1 1 calc R
H36B H 0.7324 0.5428 0.0208 0.051 Uiso 1 1 calc R
H36C H 0.7029 0.4532 0.0645 0.051 Uiso 1 1 calc R
C37 C 0.1164(7) 0.5501(8) 0.1882(6) 0.084(3) Uani 1 1 d .
H37A H 0.1424 0.4869 0.2090 0.125 Uiso 1 1 calc R
H37B H 0.1053 0.5381 0.1439 0.125 Uiso 1 1 calc R
H37C H 0.0573 0.5676 0.2024 0.125 Uiso 1 1 calc R
C38 C 0.1191(8) 0.9109(8) 0.1935(5) 0.079(3) Uani 1 1 d .
H38A H 0.1026 0.8906 0.2333 0.118 Uiso 1 1 calc R
H38B H 0.0801 0.9698 0.1771 0.118 Uiso 1 1 calc R
H38C H 0.1851 0.9313 0.1984 0.118 Uiso 1 1 calc R
Cl1 Cl 0.73844(10) 0.91236(11) 0.16167(7) 0.0273(3) Uani 1 1 d .
Cl2 Cl 0.66415(9) 0.76084(11) 0.03346(6) 0.0246(3) Uani 1 1 d .
Fe1 Fe 0.38352(6) 0.85703(6) 0.06347(4) 0.02167(18) Uani 1 1 d .
N1 N 0.1877(3) 1.0349(4) -0.0104(2) 0.0285(11) Uani 1 1 d .
H1 H 0.2363 1.0487 -0.0287 0.034 Uiso 1 1 calc R
O1 O 0.1865(3) 1.1508(4) 0.0980(2) 0.0436(12) Uani 1 1 d .
O2 O 0.1134(4) 1.2864(4) 0.0434(2) 0.0537(14) Uani 1 1 d .
O3 O 0.1110(3) 0.9128(4) 0.0396(2) 0.0400(12) Uani 1 1 d .
O4 O 0.1813(4) 0.6345(5) 0.2018(3) 0.0720(18) Uani 1 1 d .
O5 O 0.1036(4) 0.8242(4) 0.1516(3) 0.0590(15) Uani 1 1 d .
P1 P 0.57098(9) 0.73140(12) 0.16524(6) 0.0190(3) Uani 1 1 d .
Ru1 Ru 0.72963(3) 0.72303(3) 0.141549(19) 0.01659(9) Uani 1 1 d .

loop_
_atom_site_aniso_label
_atom_site_aniso_U_11
_atom_site_aniso_U_22
_atom_site_aniso_U_33
_atom_site_aniso_U_23
_atom_site_aniso_U_13
_atom_site_aniso_U_12
C1 0.064(5) 0.053(5) 0.058(5) 0.001(5) 0.007(4) 0.000(4)
C2 0.030(3) 0.032(4) 0.045(4) 0.012(3) 0.014(3) 0.003(3)
C3 0.025(3) 0.029(3) 0.053(4) 0.015(3) 0.002(3) 0.005(3)
C4 0.020(3) 0.028(3) 0.026(3) 0.007(2) -0.007(2) -0.001(2)
C5 0.024(3) 0.022(3) 0.022(3) 0.003(2) -0.004(2) -0.004(2)
C6 0.035(3) 0.017(3) 0.032(3) 0.005(2) -0.007(2) -0.007(2)
C7 0.041(3) 0.020(3) 0.031(3) -0.009(3) -0.014(3) 0.003(3)
C8 0.040(3) 0.032(3) 0.028(3) -0.014(3) -0.004(3) 0.010(3)
C9 0.033(3) 0.027(3) 0.022(3) -0.001(2) -0.004(2) 0.001(3)
C10 0.023(3) 0.023(3) 0.022(3) -0.006(2) -0.006(2) 0.005(2)
C11 0.027(3) 0.035(3) 0.022(3) -0.010(2) -0.001(2) 0.010(3)
C12 0.033(3) 0.032(3) 0.034(3) -0.013(3) -0.009(3) 0.017(3)
C13 0.035(3) 0.018(3) 0.041(4) -0.006(3) -0.015(3) 0.006(3)
C14 0.026(3) 0.015(3) 0.033(3) 0.000(2) -0.007(2) -0.001(2)
C15 0.021(2) 0.027(3) 0.018(2) 0.001(2) 0.0014(19) 0.001(2)
C16 0.034(3) 0.027(3) 0.022(3) -0.001(2) 0.001(2) 0.001(3)
C17 0.039(4) 0.041(4) 0.023(3) 0.005(3) 0.002(3) 0.000(3)
C18 0.037(3) 0.053(5) 0.019(3) -0.005(3) 0.003(2) 0.001(3)
C19 0.025(3) 0.041(4) 0.029(3) -0.012(3) 0.001(2) 0.003(3)
C20 0.025(3) 0.022(3) 0.023(3) -0.006(2) -0.001(2) 0.003(2)
C21 0.023(3) 0.017(3) 0.019(3) 0.001(2) -0.001(2) 0.002(2)
C22 0.029(3) 0.030(3) 0.029(3) -0.005(3) 0.009(2) -0.005(3)
C23 0.029(3) 0.039(4) 0.033(3) -0.001(3) 0.009(3) -0.012(3)
C24 0.030(3) 0.024(3) 0.034(3) 0.001(2) -0.001(3) -0.006(3)
C25 0.030(3) 0.020(3) 0.027(3) -0.001(2) 0.000(2) 0.003(2)
C26 0.020(3) 0.019(3) 0.022(3) 0.000(2) 0.001(2) -0.001(2)
C27 0.021(2) 0.014(3) 0.021(3) 0.0026(19) -0.004(2) 0.0016(19)
C28 0.021(2) 0.020(3) 0.031(3) 0.003(2) 0.000(2) -0.001(2)
C29 0.020(3) 0.031(3) 0.022(3) 0.004(2) 0.002(2) 0.010(2)
C30 0.029(3) 0.018(3) 0.028(3) -0.006(2) -0.005(2) 0.008(2)
C31 0.030(3) 0.012(2) 0.027(3) -0.002(2) -0.007(2) -0.002(2)
C32 0.023(3) 0.020(3) 0.021(3) 0.008(2) -0.001(2) 0.003(2)
C33 0.028(3) 0.021(3) 0.026(3) -0.003(2) -0.008(2) 0.001(2)
C34 0.030(3) 0.054(4) 0.047(4) -0.014(4) -0.015(3) 0.012(3)
C35 0.042(3) 0.036(3) 0.028(3) -0.013(3) -0.002(3) 0.001(3)
C36 0.035(3) 0.032(3) 0.032(3) -0.009(3) 0.000(3) 0.008(3)
C37 0.059(6) 0.065(7) 0.130(10) -0.005(6) 0.021(6) 0.011(5)
C38 0.110(9) 0.060(6) 0.075(7) -0.015(5) 0.041(6) -0.024(6)
Cl1 0.0277(7) 0.0184(7) 0.0324(7) 0.0004(5) -0.0064(6) -0.0001(6)
Cl2 0.0250(6) 0.0283(7) 0.0194(6) 0.0029(5) -0.0005(5) 0.0019(5)
Fe1 0.0216(4) 0.0194(4) 0.0215(4) -0.0029(3) -0.0050(3) 0.0026(3)
N1 0.022(2) 0.024(3) 0.039(3) 0.012(2) 0.006(2) 0.004(2)
O1 0.045(3) 0.035(3) 0.048(3) 0.001(2) -0.003(2) 0.006(2)
O2 0.069(3) 0.037(3) 0.062(3) 0.015(3) 0.031(3) 0.024(3)
O3 0.022(2) 0.041(3) 0.057(3) 0.023(2) 0.008(2) 0.000(2)
O4 0.061(4) 0.070(4) 0.086(5) -0.010(4) 0.013(3) 0.001(3)
O5 0.075(4) 0.049(3) 0.057(4) 0.004(3) 0.024(3) -0.006(3)
P1 0.0202(6) 0.0178(6) 0.0180(6) -0.0009(6) -0.0003(5) 0.0011(6)
Ru1 0.01772(19) 0.01484(18) 0.01621(18) 0.00049(18) -0.00084(14) 0.00064(19)

loop_
_atom_type_symbol
_atom_type_description
_atom_type_scat_dispersion_real
_atom_type_scat_dispersion_imag
_atom_type_scat_source
C C 0.0033 0.0016 'International Tables Vol C Tables 4.2.6.8 and 6.1.1.4'
H H 0.0000 0.0000 'International Tables Vol C Tables 4.2.6.8 and 6.1.1.4'
Cl Cl 0.1484 0.1585 'International Tables Vol C Tables 4.2.6.8 and 6.1.1.4'
Fe Fe 0.3463 0.8444 'International Tables Vol C Tables 4.2.6.8 and 6.1.1.4'
N N 0.0061 0.0033 'International Tables Vol C Tables 4.2.6.8 and 6.1.1.4'
O O 0.0106 0.0060 'International Tables Vol C Tables 4.2.6.8 and 6.1.1.4'
P P 0.1023 0.0942 'International Tables Vol C Tables 4.2.6.8 and 6.1.1.4'
Ru Ru -1.2594 0.8363 'International Tables Vol C Tables 4.2.6.8 and 6.1.1.4'

loop_
_geom_angle_atom_site_label_1
_geom_angle_atom_site_label_2
_geom_angle_atom_site_label_3
_geom_angle
O1 C1 H1A 109.5
O1 C1 H1B 109.5
H1A C1 H1B 109.5
O1 C1 H1C 109.5
H1A C1 H1C 109.5
H1B C1 H1C 109.5
O2 C2 O1 123.7(7)
O2 C2 C3 122.8(6)
O1 C2 C3 113.4(5)
N1 C3 C2 116.3(5)
N1 C3 H3A 108.2
C2 C3 H3A 108.2
N1 C3 H3B 108.2
C2 C3 H3B 108.2
H3A C3 H3B 107.4
O3 C4 N1 121.2(6)
O3 C4 C5 121.9(5)
N1 C4 C5 116.9(5)
C6 C5 C9 107.5(5)
C6 C5 C4 124.8(5)
C9 C5 C4 127.6(5)
C6 C5 Fe1 70.4(3)
C9 C5 Fe1 69.4(3)
C4 C5 Fe1 123.1(4)
C7 C6 C5 107.7(6)
C7 C6 Fe1 70.0(3)
C5 C6 Fe1 68.6(3)
C7 C6 H6 126.2
C5 C6 H6 126.2
Fe1 C6 H6 126.8
C6 C7 C8 108.7(5)
C6 C7 Fe1 70.0(3)
C8 C7 Fe1 69.4(3)
C6 C7 H7 125.6
C8 C7 H7 125.6
Fe1 C7 H7 126.5
C9 C8 C7 108.3(6)
C9 C8 Fe1 69.3(3)
C7 C8 Fe1 70.2(3)
C9 C8 H8 125.9
C7 C8 H8 125.9
Fe1 C8 H8 126.2
C8 C9 C5 107.8(6)
C8 C9 Fe1 70.2(3)
C5 C9 Fe1 69.3(3)
C8 C9 H9 126.1
C5 C9 H9 126.1
Fe1 C9 H9 125.9
C11 C10 C14 107.0(5)
C11 C10 P1 126.1(5)
C14 C10 P1 126.5(5)
C11 C10 Fe1 68.9(3)
C14 C10 Fe1 69.1(3)
P1 C10 Fe1 132.8(3)
C12 C11 C10 108.5(6)
C12 C11 Fe1 69.7(3)
C10 C11 Fe1 70.4(3)
C12 C11 H11 125.7
C10 C11 H11 125.7
Fe1 C11 H11 125.7
C13 C12 C11 107.9(6)
C13 C12 Fe1 69.8(4)
C11 C12 Fe1 69.4(3)
C13 C12 H12 126.0
C11 C12 H12 126.0
Fe1 C12 H12 126.3
C12 C13 C14 108.7(6)
C12 C13 Fe1 69.7(4)
C14 C13 Fe1 69.9(3)
C12 C13 H13 125.7
C14 C13 H13 125.7
Fe1 C13 H13 126.3
C13 C14 C10 107.9(6)
C13 C14 Fe1 69.5(3)
C10 C14 Fe1 69.8(3)
C13 C14 H14 126.1
C10 C14 H14 126.1
Fe1 C14 H14 126.2
C16 C15 C20 118.8(5)
C16 C15 P1 120.4(4)
C20 C15 P1 120.7(4)
C17 C16 C15 120.7(6)
C17 C16 H16 119.7
C15 C16 H16 119.7
C18 C17 C16 120.2(6)
C18 C17 H17 119.9
C16 C17 H17 119.9
C17 C18 C19 120.0(6)
C17 C18 H18 120.0
C19 C18 H18 120.0
C18 C19 C20 120.7(6)
C18 C19 H19 119.6
C20 C19 H19 119.6
C19 C20 C15 119.6(5)
C19 C20 H20 120.2
C15 C20 H20 120.2
C26 C21 C22 118.6(5)
C26 C21 P1 119.3(4)
C22 C21 P1 121.9(4)
C23 C22 C21 120.5(6)
C23 C22 H22 119.8
C21 C22 H22 119.8
C22 C23 C24 120.1(6)
C22 C23 H23 120.0
C24 C23 H23 120.0
C25 C24 C23 120.4(6)
C25 C24 H24 119.8
C23 C24 H24 119.8
C24 C25 C26 119.5(6)
C24 C25 H25 120.3
C26 C25 H25 120.3
C21 C26 C25 121.0(6)
C21 C26 H26 119.5
C25 C26 H26 119.5
C32 C27 C28 118.1(5)
C32 C27 C33 122.3(5)
C28 C27 C33 119.5(5)
C32 C27 Ru1 70.4(3)
C28 C27 Ru1 71.5(3)
C33 C27 Ru1 132.8(4)
C29 C28 C27 120.6(5)
C29 C28 Ru1 71.9(3)
C27 C28 Ru1 71.1(3)
C29 C28 H28 119.7
C27 C28 H28 119.7
Ru1 C28 H28 129.9
C28 C29 C30 121.4(5)
C28 C29 Ru1 71.9(3)
C30 C29 Ru1 71.3(3)
C28 C29 H29 119.3
C30 C29 H29 119.3
Ru1 C29 H29 130.2
C31 C30 C29 117.3(5)
C31 C30 C36 123.6(6)
C29 C30 C36 119.1(6)
C31 C30 Ru1 70.0(3)
C29 C30 Ru1 71.5(3)
C36 C30 Ru1 130.8(4)
C30 C31 C32 122.5(5)
C30 C31 Ru1 73.1(3)
C32 C31 Ru1 71.9(3)
C30 C31 H31 118.8
C32 C31 H31 118.8
Ru1 C31 H31 128.7
C31 C32 C27 120.1(5)
C31 C32 Ru1 70.9(3)
C27 C32 Ru1 72.4(3)
C31 C32 H32 120.0
C27 C32 H32 120.0
Ru1 C32 H32 129.0
C27 C33 C35 113.6(5)
C27 C33 C34 108.0(5)
C35 C33 C34 111.2(5)
C27 C33 H33 107.9
C35 C33 H33 107.9
C34 C33 H33 107.9
C33 C34 H34A 109.5
C33 C34 H34B 109.5
H34A C34 H34B 109.5
C33 C34 H34C 109.5
H34A C34 H34C 109.5
H34B C34 H34C 109.5
C33 C35 H35A 109.5
C33 C35 H35B 109.5
H35A C35 H35B 109.5
C33 C35 H35C 109.5
H35A C35 H35C 109.5
H35B C35 H35C 109.5
C30 C36 H36A 109.5
C30 C36 H36B 109.5
H36A C36 H36B 109.5
C30 C36 H36C 109.5
H36A C36 H36C 109.5
H36B C36 H36C 109.5
O4 C37 H37A 109.5
O4 C37 H37B 109.5
H37A C37 H37B 109.5
O4 C37 H37C 109.5
H37A C37 H37C 109.5
H37B C37 H37C 109.5
O5 C38 H38A 109.5
O5 C38 H38B 109.5
H38A C38 H38B 109.5
O5 C38 H38C 109.5
H38A C38 H38C 109.5
H38B C38 H38C 109.5
C11 Fe1 C5 127.2(2)
C11 Fe1 C9 164.4(2)
C5 Fe1 C9 41.3(2)
C11 Fe1 C12 40.9(2)
C5 Fe1 C12 105.6(2)
C9 Fe1 C12 125.3(2)
C11 Fe1 C13 68.4(3)
C5 Fe1 C13 115.6(2)
C9 Fe1 C13 105.3(3)
C12 Fe1 C13 40.5(3)
C11 Fe1 C14 68.7(3)
C5 Fe1 C14 149.7(2)
C9 Fe1 C14 116.5(3)
C12 Fe1 C14 68.4(3)
C13 Fe1 C14 40.6(2)
C11 Fe1 C8 154.5(2)
C5 Fe1 C8 68.6(2)
C9 Fe1 C8 40.5(2)
C12 Fe1 C8 163.7(3)
C13 Fe1 C8 126.9(3)
C14 Fe1 C8 108.4(3)
C11 Fe1 C10 40.8(2)
C5 Fe1 C10 166.5(2)
C9 Fe1 C10 151.9(3)
C12 Fe1 C10 68.7(2)
C13 Fe1 C10 68.7(2)
C14 Fe1 C10 41.1(2)
C8 Fe1 C10 120.2(2)
C11 Fe1 C7 121.1(3)
C5 Fe1 C7 68.2(2)
C9 Fe1 C7 68.1(2)
C12 Fe1 C7 153.4(3)
C13 Fe1 C7 166.0(3)
C14 Fe1 C7 130.0(2)
C8 Fe1 C7 40.3(3)
C10 Fe1 C7 111.0(2)
C11 Fe1 C6 109.3(3)
C5 Fe1 C6 41.0(2)
C9 Fe1 C6 68.7(2)
C12 Fe1 C6 118.3(3)
C13 Fe1 C6 150.7(2)
C14 Fe1 C6 168.1(2)
C8 Fe1 C6 68.0(3)
C10 Fe1 C6 129.8(2)
C7 Fe1 C6 40.1(2)
C4 N1 C3 123.0(5)
C4 N1 H1 118.5
C3 N1 H1 118.5
C2 O1 C1 116.4(6)
C10 P1 C15 101.9(3)
C10 P1 C21 104.4(2)
C15 P1 C21 102.5(3)
C10 P1 Ru1 120.6(2)
C15 P1 Ru1 111.39(17)
C21 P1 Ru1 113.98(19)
C31 Ru1 C32 37.22(19)
C31 Ru1 C27 66.97(19)
C32 Ru1 C27 37.16(19)
C31 Ru1 C30 36.8(2)
C32 Ru1 C30 67.2(2)
C27 Ru1 C30 79.80(19)
C31 Ru1 C29 66.0(2)
C32 Ru1 C29 78.4(2)
C27 Ru1 C29 66.6(2)
C30 Ru1 C29 37.2(2)
C31 Ru1 C28 78.2(2)
C32 Ru1 C28 66.7(2)
C27 Ru1 C28 37.4(2)
C30 Ru1 C28 66.7(2)
C29 Ru1 C28 36.2(2)
C31 Ru1 P1 94.60(17)
C32 Ru1 P1 94.69(15)
C27 Ru1 P1 120.27(15)
C30 Ru1 P1 118.97(16)
C29 Ru1 P1 156.05(16)
C28 Ru1 P1 157.62(15)
C31 Ru1 Cl1 152.83(14)
C32 Ru1 Cl1 115.61(15)
C27 Ru1 Cl1 88.92(13)
C30 Ru1 Cl1 154.22(17)
C29 Ru1 Cl1 117.00(16)
C28 Ru1 Cl1 90.35(15)
P1 Ru1 Cl1 86.75(5)
C31 Ru1 Cl2 118.17(14)
C32 Ru1 Cl2 155.36(15)
C27 Ru1 Cl2 151.82(15)
C30 Ru1 Cl2 90.21(15)
C29 Ru1 Cl2 89.55(14)
C28 Ru1 Cl2 114.50(15)
P1 Ru1 Cl2 87.65(5)
Cl1 Ru1 Cl2 88.99(5)

loop_
_geom_bond_atom_site_label_1
_geom_bond_atom_site_label_2
_geom_bond_distance
C1 O1 1.454(9)
C1 H1A 0.9600
C1 H1B 0.9600
C1 H1C 0.9600
C2 O2 1.216(8)
C2 O1 1.325(8)
C2 C3 1.495(10)
C3 N1 1.447(8)
C3 H3A 0.9700
C3 H3B 0.9700
C4 O3 1.239(7)
C4 N1 1.343(7)
C4 C5 1.475(8)
C5 C6 1.434(8)
C5 C9 1.435(8)
C5 Fe1 2.036(5)
C6 C7 1.412(9)
C6 Fe1 2.061(6)
C6 H6 0.9300
C7 C8 1.417(9)
C7 Fe1 2.060(6)
C7 H7 0.9300
C8 C9 1.413(8)
C8 Fe1 2.050(6)
C8 H8 0.9300
C9 Fe1 2.037(6)
C9 H9 0.9300
C10 C11 1.425(8)
C10 C14 1.441(8)
C10 P1 1.829(6)
C10 Fe1 2.056(5)
C11 C12 1.423(9)
C11 Fe1 2.036(6)
C11 H11 0.9300
C12 C13 1.412(10)
C12 Fe1 2.040(6)
C12 H12 0.9300
C13 C14 1.417(8)
C13 Fe1 2.041(6)
C13 H13 0.9300
C14 Fe1 2.046(6)
C14 H14 0.9300
C15 C16 1.401(8)
C15 C20 1.401(8)
C15 P1 1.831(5)
C16 C17 1.389(8)
C16 H16 0.9300
C17 C18 1.376(9)
C17 H17 0.9300
C18 C19 1.383(9)
C18 H18 0.9300
C19 C20 1.398(8)
C19 H19 0.9300
C20 H20 0.9300
C21 C26 1.389(8)
C21 C22 1.410(8)
C21 P1 1.831(6)
C22 C23 1.388(8)
C22 H22 0.9300
C23 C24 1.389(9)
C23 H23 0.9300
C24 C25 1.385(9)
C24 H24 0.9300
C25 C26 1.403(8)
C25 H25 0.9300
C26 H26 0.9300
C27 C32 1.414(7)
C27 C28 1.433(8)
C27 C33 1.511(7)
C27 Ru1 2.231(5)
C28 C29 1.390(8)
C28 Ru1 2.237(5)
C28 H28 0.9300
C29 C30 1.426(8)
C29 Ru1 2.236(6)
C29 H29 0.9300
C30 C31 1.399(8)
C30 C36 1.510(8)
C30 Ru1 2.234(5)
C31 C32 1.404(7)
C31 Ru1 2.194(5)
C31 H31 0.9300
C32 Ru1 2.206(5)
C32 H32 0.9300
C33 C35 1.524(8)
C33 C34 1.525(8)
C33 H33 0.9800
C34 H34A 0.9600
C34 H34B 0.9600
C34 H34C 0.9600
C35 H35A 0.9600
C35 H35B 0.9600
C35 H35C 0.9600
C36 H36A 0.9600
C36 H36B 0.9600
C36 H36C 0.9600
C37 O4 1.407(11)
C37 H37A 0.9600
C37 H37B 0.9600
C37 H37C 0.9600
C38 O5 1.414(10)
C38 H38A 0.9600
C38 H38B 0.9600
C38 H38C 0.9600
Cl1 Ru1 2.4216(14)
Cl2 Ru1 2.4309(13)
N1 H1 0.8600
P1 Ru1 2.3803(14)

loop_
_geom_torsion_atom_site_label_1
_geom_torsion_atom_site_label_2
_geom_torsion_atom_site_label_3
_geom_torsion_atom_site_label_4
_geom_torsion
O2 C2 C3 N1 150.3(6)
O1 C2 C3 N1 -33.6(8)
O3 C4 C5 C6 -10.7(9)
N1 C4 C5 C6 169.6(5)
O3 C4 C5 C9 172.7(6)
N1 C4 C5 C9 -6.9(8)
O3 C4 C5 Fe1 -98.8(6)
N1 C4 C5 Fe1 81.5(6)
C9 C5 C6 C7 0.5(6)
C4 C5 C6 C7 -176.6(5)
Fe1 C5 C6 C7 -59.3(4)
C9 C5 C6 Fe1 59.8(4)
C4 C5 C6 Fe1 -117.4(5)
C5 C6 C7 C8 -0.4(6)
Fe1 C6 C7 C8 -58.8(4)
C5 C6 C7 Fe1 58.4(4)
C6 C7 C8 C9 0.1(6)
Fe1 C7 C8 C9 -59.1(4)
C6 C7 C8 Fe1 59.1(4)
C7 C8 C9 C5 0.3(6)
Fe1 C8 C9 C5 -59.4(4)
C7 C8 C9 Fe1 59.6(4)
C6 C5 C9 C8 -0.5(6)
C4 C5 C9 C8 176.6(5)
Fe1 C5 C9 C8 59.9(4)
C6 C5 C9 Fe1 -60.4(4)
C4 C5 C9 Fe1 116.6(6)
C14 C10 C11 C12 -0.7(6)
P1 C10 C11 C12 172.3(4)
Fe1 C10 C11 C12 -59.5(4)
C14 C10 C11 Fe1 58.8(4)
P1 C10 C11 Fe1 -128.2(4)
C10 C11 C12 C13 0.5(7)
Fe1 C11 C12 C13 -59.4(4)
C10 C11 C12 Fe1 59.9(4)
C11 C12 C13 C14 -0.1(7)
Fe1 C12 C13 C14 -59.2(4)
C11 C12 C13 Fe1 59.1(4)
C12 C13 C14 C10 -0.4(6)
Fe1 C13 C14 C10 -59.5(4)
C12 C13 C14 Fe1 59.1(4)
C11 C10 C14 C13 0.7(6)
P1 C10 C14 C13 -172.3(4)
Fe1 C10 C14 C13 59.3(4)
C11 C10 C14 Fe1 -58.6(4)
P1 C10 C14 Fe1 128.4(4)
C20 C15 C16 C17 0.0(9)
P1 C15 C16 C17 175.7(5)
C15 C16 C17 C18 1.0(10)
C16 C17 C18 C19 -0.9(10)
C17 C18 C19 C20 -0.2(9)
C18 C19 C20 C15 1.2(9)
C16 C15 C20 C19 -1.0(8)
P1 C15 C20 C19 -176.7(4)
C26 C21 C22 C23 1.1(9)
P1 C21 C22 C23 175.4(5)
C21 C22 C23 C24 -0.7(9)
C22 C23 C24 C25 0.6(10)
C23 C24 C25 C26 -1.0(9)
C22 C21 C26 C25 -1.5(8)
P1 C21 C26 C25 -175.9(4)
C24 C25 C26 C21 1.4(8)
C32 C27 C28 C29 0.4(7)
C33 C27 C28 C29 176.5(5)
Ru1 C27 C28 C29 -54.2(5)
C32 C27 C28 Ru1 54.6(4)
C33 C27 C28 Ru1 -129.3(4)
C27 C28 C29 C30 0.3(8)
Ru1 C28 C29 C30 -53.5(5)
C27 C28 C29 Ru1 53.8(4)
C28 C29 C30 C31 -0.9(8)
Ru1 C29 C30 C31 -54.7(4)
C28 C29 C30 C36 -179.2(5)
Ru1 C29 C30 C36 127.0(5)
C28 C29 C30 Ru1 53.8(5)
C29 C30 C31 C32 0.8(8)
C36 C30 C31 C32 178.9(5)
Ru1 C30 C31 C32 -54.7(5)
C29 C30 C31 Ru1 55.4(4)
C36 C30 C31 Ru1 -126.4(5)
C30 C31 C32 C27 0.0(8)
Ru1 C31 C32 C27 -55.2(4)
C30 C31 C32 Ru1 55.2(5)
C28 C27 C32 C31 -0.6(7)
C33 C27 C32 C31 -176.6(5)
Ru1 C27 C32 C31 54.6(4)
C28 C27 C32 Ru1 -55.1(4)
C33 C27 C32 Ru1 128.9(5)
C32 C27 C33 C35 -26.0(7)
C28 C27 C33 C35 158.1(5)
Ru1 C27 C33 C35 66.6(7)
C32 C27 C33 C34 97.9(6)
C28 C27 C33 C34 -78.0(7)
Ru1 C27 C33 C34 -169.5(5)
C12 C11 Fe1 C5 -68.9(5)
C10 C11 Fe1 C5 171.7(3)
C12 C11 Fe1 C9 -31.3(11)
C10 C11 Fe1 C9 -150.8(9)
C10 C11 Fe1 C12 -119.4(6)
C12 C11 Fe1 C13 37.5(4)
C10 C11 Fe1 C13 -81.9(4)
C12 C11 Fe1 C14 81.2(4)
C10 C11 Fe1 C14 -38.2(3)
C12 C11 Fe1 C8 169.5(6)
C10 C11 Fe1 C8 50.0(8)
C12 C11 Fe1 C10 119.4(6)
C12 C11 Fe1 C7 -153.9(4)
C10 C11 Fe1 C7 86.6(4)
C12 C11 Fe1 C6 -111.3(4)
C10 C11 Fe1 C6 129.3(4)
C6 C5 Fe1 C11 -76.1(4)
C9 C5 Fe1 C11 165.6(4)
C4 C5 Fe1 C11 43.4(6)
C6 C5 Fe1 C9 118.3(5)
C4 C5 Fe1 C9 -122.2(6)
C6 C5 Fe1 C12 -115.4(4)
C9 C5 Fe1 C12 126.3(4)
C4 C5 Fe1 C12 4.0(5)
C6 C5 Fe1 C13 -157.5(4)
C9 C5 Fe1 C13 84.2(4)
C4 C5 Fe1 C13 -38.1(6)
C6 C5 Fe1 C14 170.7(5)
C9 C5 Fe1 C14 52.4(6)
C4 C5 Fe1 C14 -69.9(7)
C6 C5 Fe1 C8 80.7(4)
C9 C5 Fe1 C8 -37.6(4)
C4 C5 Fe1 C8 -159.9(5)
C6 C5 Fe1 C10 -52.1(11)
C9 C5 Fe1 C10 -170.4(9)
C4 C5 Fe1 C10 67.4(12)
C6 C5 Fe1 C7 37.2(4)
C9 C5 Fe1 C7 -81.1(4)
C4 C5 Fe1 C7 156.6(5)
C9 C5 Fe1 C6 -118.3(5)
C4 C5 Fe1 C6 119.4(6)
C8 C9 Fe1 C11 -166.3(9)
C5 C9 Fe1 C11 -47.5(11)
C8 C9 Fe1 C5 -118.9(5)
C8 C9 Fe1 C12 169.0(4)
C5 C9 Fe1 C12 -72.1(4)
C8 C9 Fe1 C13 129.6(4)
C5 C9 Fe1 C13 -111.5(4)
C8 C9 Fe1 C14 87.6(4)
C5 C9 Fe1 C14 -153.5(3)
C5 C9 Fe1 C8 118.9(5)
C8 C9 Fe1 C10 56.4(7)
C5 C9 Fe1 C10 175.3(4)
C8 C9 Fe1 C7 -37.4(4)
C5 C9 Fe1 C7 81.5(4)
C8 C9 Fe1 C6 -80.6(4)
C5 C9 Fe1 C6 38.3(3)
C13 C12 Fe1 C11 119.3(5)
C13 C12 Fe1 C5 -111.3(4)
C11 C12 Fe1 C5 129.5(4)
C13 C12 Fe1 C9 -70.6(4)
C11 C12 Fe1 C9 170.1(4)
C11 C12 Fe1 C13 -119.3(5)
C13 C12 Fe1 C14 37.3(3)
C11 C12 Fe1 C14 -82.0(4)
C13 C12 Fe1 C8 -44.5(10)
C11 C12 Fe1 C8 -163.7(8)
C13 C12 Fe1 C10 81.6(4)
C11 C12 Fe1 C10 -37.6(4)
C13 C12 Fe1 C7 176.3(5)
C11 C12 Fe1 C7 57.1(7)
C13 C12 Fe1 C6 -153.5(3)
C11 C12 Fe1 C6 87.2(4)
C12 C13 Fe1 C11 -37.9(3)
C14 C13 Fe1 C11 82.1(4)
C12 C13 Fe1 C5 84.2(4)
C14 C13 Fe1 C5 -155.8(4)
C12 C13 Fe1 C9 127.1(4)
C14 C13 Fe1 C9 -113.0(4)
C14 C13 Fe1 C12 119.9(5)
C12 C13 Fe1 C14 -119.9(5)
C12 C13 Fe1 C8 165.7(3)
C14 C13 Fe1 C8 -74.3(4)
C12 C13 Fe1 C10 -81.8(4)
C14 C13 Fe1 C10 38.1(4)
C12 C13 Fe1 C7 -173.1(9)
C14 C13 Fe1 C7 -53.2(11)
C12 C13 Fe1 C6 53.4(6)
C14 C13 Fe1 C6 173.3(5)
C13 C14 Fe1 C11 -81.3(4)
C10 C14 Fe1 C11 37.9(3)
C13 C14 Fe1 C5 47.0(7)
C10 C14 Fe1 C5 166.1(4)
C13 C14 Fe1 C9 82.7(4)
C10 C14 Fe1 C9 -158.2(3)
C13 C14 Fe1 C12 -37.2(4)
C10 C14 Fe1 C12 81.9(4)
C10 C14 Fe1 C13 119.1(5)
C13 C14 Fe1 C8 125.7(4)
C10 C14 Fe1 C8 -115.1(4)
C13 C14 Fe1 C10 -119.1(5)
C13 C14 Fe1 C7 165.4(4)
C10 C14 Fe1 C7 -75.5(4)
C13 C14 Fe1 C6 -164.0(11)
C10 C14 Fe1 C6 -44.9(14)
C9 C8 Fe1 C11 171.6(5)
C7 C8 Fe1 C11 52.1(7)
C9 C8 Fe1 C5 38.3(4)
C7 C8 Fe1 C5 -81.1(4)
C7 C8 Fe1 C9 -119.5(5)
C9 C8 Fe1 C12 -33.6(11)
C7 C8 Fe1 C12 -153.1(8)
C9 C8 Fe1 C13 -68.3(5)
C7 C8 Fe1 C13 172.3(3)
C9 C8 Fe1 C14 -109.5(4)
C7 C8 Fe1 C14 131.0(3)
C9 C8 Fe1 C10 -153.1(4)
C7 C8 Fe1 C10 87.5(4)
C9 C8 Fe1 C7 119.5(5)
C9 C8 Fe1 C6 82.6(4)
C7 C8 Fe1 C6 -36.9(3)
C14 C10 Fe1 C11 -118.9(5)
P1 C10 Fe1 C11 120.2(6)
C11 C10 Fe1 C5 -29.7(11)
C14 C10 Fe1 C5 -148.6(9)
P1 C10 Fe1 C5 90.4(11)
C11 C10 Fe1 C9 163.8(5)
C14 C10 Fe1 C9 44.9(6)
P1 C10 Fe1 C9 -76.0(7)
C11 C10 Fe1 C12 37.7(4)
C14 C10 Fe1 C12 -81.2(4)
P1 C10 Fe1 C12 157.9(5)
C11 C10 Fe1 C13 81.3(4)
C14 C10 Fe1 C13 -37.6(4)
P1 C10 Fe1 C13 -158.6(5)
C11 C10 Fe1 C14 118.9(5)
P1 C10 Fe1 C14 -121.0(6)
C11 C10 Fe1 C8 -157.5(4)
C14 C10 Fe1 C8 83.6(4)
P1 C10 Fe1 C8 -37.4(6)
C11 C10 Fe1 C7 -113.7(4)
C14 C10 Fe1 C7 127.4(4)
P1 C10 Fe1 C7 6.5(5)
C11 C10 Fe1 C6 -72.1(5)
C14 C10 Fe1 C6 169.1(4)
P1 C10 Fe1 C6 48.1(6)
C6 C7 Fe1 C11 83.3(4)
C8 C7 Fe1 C11 -156.6(3)
C6 C7 Fe1 C5 -38.0(3)
C8 C7 Fe1 C5 82.1(4)
C6 C7 Fe1 C9 -82.6(4)
C8 C7 Fe1 C9 37.5(3)
C6 C7 Fe1 C12 43.4(7)
C8 C7 Fe1 C12 163.5(5)
C6 C7 Fe1 C13 -146.5(9)
C8 C7 Fe1 C13 -26.4(11)
C6 C7 Fe1 C14 170.6(3)
C8 C7 Fe1 C14 -69.3(4)
C6 C7 Fe1 C8 -120.1(5)
C6 C7 Fe1 C10 127.6(3)
C8 C7 Fe1 C10 -112.3(4)
C8 C7 Fe1 C6 120.1(5)
C7 C6 Fe1 C11 -115.7(4)
C5 C6 Fe1 C11 125.0(4)
C7 C6 Fe1 C5 119.3(5)
C7 C6 Fe1 C9 80.8(4)
C5 C6 Fe1 C9 -38.5(4)
C7 C6 Fe1 C12 -159.5(4)
C5 C6 Fe1 C12 81.1(4)
C7 C6 Fe1 C13 164.2(5)
C5 C6 Fe1 C13 44.9(7)
C7 C6 Fe1 C14 -37.3(14)
C5 C6 Fe1 C14 -156.6(11)
C7 C6 Fe1 C8 37.1(4)
C5 C6 Fe1 C8 -82.2(4)
C7 C6 Fe1 C10 -74.5(4)
C5 C6 Fe1 C10 166.2(3)
C5 C6 Fe1 C7 -119.3(5)
O3 C4 N1 C3 0.4(9)
C5 C4 N1 C3 -179.9(5)
C2 C3 N1 C4 95.9(7)
O2 C2 O1 C1 1.7(10)
C3 C2 O1 C1 -174.3(6)
C11 C10 P1 C15 -41.5(5)
C14 C10 P1 C15 130.2(5)
Fe1 C10 P1 C15 -135.3(4)
C11 C10 P1 C21 64.9(5)
C14 C10 P1 C21 -123.4(5)
Fe1 C10 P1 C21 -28.9(5)
C11 C10 P1 Ru1 -165.4(4)
C14 C10 P1 Ru1 6.3(6)
Fe1 C10 P1 Ru1 100.8(4)
C16 C15 P1 C10 149.7(5)
C20 C15 P1 C10 -34.7(5)
C16 C15 P1 C21 41.8(5)
C20 C15 P1 C21 -142.6(5)
C16 C15 P1 Ru1 -80.4(5)
C20 C15 P1 Ru1 95.2(4)
C26 C21 P1 C10 110.0(5)
C22 C21 P1 C10 -64.3(5)
C26 C21 P1 C15 -144.1(4)
C22 C21 P1 C15 41.6(5)
C26 C21 P1 Ru1 -23.6(5)
C22 C21 P1 Ru1 162.1(4)
C30 C31 Ru1 C32 -133.6(5)
C30 C31 Ru1 C27 -104.3(4)
C32 C31 Ru1 C27 29.3(3)
C32 C31 Ru1 C30 133.6(5)
C30 C31 Ru1 C29 -30.7(3)
C32 C31 Ru1 C29 102.9(4)
C30 C31 Ru1 C28 -66.7(3)
C32 C31 Ru1 C28 66.9(4)
C30 C31 Ru1 P1 134.7(3)
C32 C31 Ru1 P1 -91.7(3)
C30 C31 Ru1 Cl1 -133.5(3)
C32 C31 Ru1 Cl1 0.1(6)
C30 C31 Ru1 Cl2 44.9(4)
C32 C31 Ru1 Cl2 178.5(3)
C27 C32 Ru1 C31 131.8(5)
C31 C32 Ru1 C27 -131.8(5)
C31 C32 Ru1 C30 -28.1(3)
C27 C32 Ru1 C30 103.7(4)
C31 C32 Ru1 C29 -65.4(4)
C27 C32 Ru1 C29 66.4(3)
C31 C32 Ru1 C28 -101.4(4)
C27 C32 Ru1 C28 30.3(3)
C31 C32 Ru1 P1 91.4(3)
C27 C32 Ru1 P1 -136.8(3)
C31 C32 Ru1 Cl1 -179.9(3)
C27 C32 Ru1 Cl1 -48.2(3)
C31 C32 Ru1 Cl2 -3.2(6)
C27 C32 Ru1 Cl2 128.6(3)
C32 C27 Ru1 C31 -29.4(3)
C28 C27 Ru1 C31 100.9(4)
C33 C27 Ru1 C31 -145.7(6)
C28 C27 Ru1 C32 130.2(5)
C33 C27 Ru1 C32 -116.3(7)
C32 C27 Ru1 C30 -65.5(3)
C28 C27 Ru1 C30 64.7(3)
C33 C27 Ru1 C30 178.2(6)
C32 C27 Ru1 C29 -102.0(4)
C28 C27 Ru1 C29 28.2(3)
C33 C27 Ru1 C29 141.6(6)
C32 C27 Ru1 C28 -130.2(5)
C33 C27 Ru1 C28 113.4(6)
C32 C27 Ru1 P1 52.2(3)
C28 C27 Ru1 P1 -177.6(3)
C33 C27 Ru1 P1 -64.1(6)
C32 C27 Ru1 Cl1 137.8(3)
C28 C27 Ru1 Cl1 -92.0(3)
C33 C27 Ru1 Cl1 21.5(5)
C32 C27 Ru1 Cl2 -136.4(3)
C28 C27 Ru1 Cl2 -6.1(5)
C33 C27 Ru1 Cl2 107.3(5)
C29 C30 Ru1 C31 -129.5(5)
C36 C30 Ru1 C31 117.6(7)
C31 C30 Ru1 C32 28.4(3)
C29 C30 Ru1 C32 -101.1(3)
C36 C30 Ru1 C32 146.0(7)
C31 C30 Ru1 C27 65.0(3)
C29 C30 Ru1 C27 -64.5(3)
C36 C30 Ru1 C27 -177.4(6)
C31 C30 Ru1 C29 129.5(5)
C36 C30 Ru1 C29 -112.8(7)
C31 C30 Ru1 C28 101.7(4)
C29 C30 Ru1 C28 -27.8(3)
C36 C30 Ru1 C28 -140.6(7)
C31 C30 Ru1 P1 -54.1(3)
C29 C30 Ru1 P1 176.4(3)
C36 C30 Ru1 P1 63.6(6)
C31 C30 Ru1 Cl1 130.4(4)
C29 C30 Ru1 Cl1 0.9(5)
C36 C30 Ru1 Cl1 -112.0(6)
C31 C30 Ru1 Cl2 -141.5(3)
C29 C30 Ru1 Cl2 89.0(3)
C36 C30 Ru1 Cl2 -23.9(6)
C28 C29 Ru1 C31 -103.2(4)
C30 C29 Ru1 C31 30.4(3)
C28 C29 Ru1 C32 -66.2(3)
C30 C29 Ru1 C32 67.4(3)
C28 C29 Ru1 C27 -29.1(3)
C30 C29 Ru1 C27 104.5(3)
C28 C29 Ru1 C30 -133.6(5)
C30 C29 Ru1 C28 133.6(5)
C28 C29 Ru1 P1 -141.4(3)
C30 C29 Ru1 P1 -7.8(5)
C28 C29 Ru1 Cl1 46.8(4)
C30 C29 Ru1 Cl1 -179.6(3)
C28 C29 Ru1 Cl2 135.5(3)
C30 C29 Ru1 Cl2 -90.9(3)
C29 C28 Ru1 C31 65.3(3)
C27 C28 Ru1 C31 -67.4(3)
C29 C28 Ru1 C32 102.6(4)
C27 C28 Ru1 C32 -30.1(3)
C29 C28 Ru1 C27 132.8(5)
C29 C28 Ru1 C30 28.5(3)
C27 C28 Ru1 C30 -104.3(3)
C27 C28 Ru1 C29 -132.8(5)
C29 C28 Ru1 P1 138.2(4)
C27 C28 Ru1 P1 5.5(6)
C29 C28 Ru1 Cl1 -139.5(3)
C27 C28 Ru1 Cl1 87.8(3)
C29 C28 Ru1 Cl2 -50.4(4)
C27 C28 Ru1 Cl2 176.8(2)
C10 P1 Ru1 C31 -166.0(2)
C15 P1 Ru1 C31 74.7(2)
C21 P1 Ru1 C31 -40.6(2)
C10 P1 Ru1 C32 156.7(2)
C15 P1 Ru1 C32 37.4(3)
C21 P1 Ru1 C32 -78.0(2)
C10 P1 Ru1 C27 128.0(2)
C15 P1 Ru1 C27 8.8(3)
C21 P1 Ru1 C27 -106.6(2)
C10 P1 Ru1 C30 -136.9(3)
C15 P1 Ru1 C30 103.9(3)
C21 P1 Ru1 C30 -11.5(3)
C10 P1 Ru1 C29 -131.5(4)
C15 P1 Ru1 C29 109.2(4)
C21 P1 Ru1 C29 -6.1(4)
C10 P1 Ru1 C28 124.2(4)
C15 P1 Ru1 C28 4.9(5)
C21 P1 Ru1 C28 -110.5(4)
C10 P1 Ru1 Cl1 41.2(2)
C15 P1 Ru1 Cl1 -78.1(2)
C21 P1 Ru1 Cl1 166.57(19)
C10 P1 Ru1 Cl2 -47.9(2)
C15 P1 Ru1 Cl2 -167.2(2)
C21 P1 Ru1 Cl2 77.44(19)
